data_2234423
loop_
_publ_author_name
'Taher, Abu'
'Smith, Vincent J.'

_publ_section_title
;
 <i>N</i>-(2-Aminopyridin-3-yl)-4-methyl-<i>N</i>-(4-methylphenylsulfonyl)benzenesulfonamide
;
_journal_coeditor_code TK5064
_journal_issue 4
_journal_name_full 'Acta Crystallographica Section E'
_journal_page_first o1136
_journal_paper_doi 10.1107/S1600536812010872
_journal_volume 68
_journal_year 2012
_chemical_formula_iupac 'C19 H19 N3 O4 S2'
_chemical_formula_moiety 'C19 H19 N3 O4 S2'
_chemical_formula_sum 'C19 H19 N3 O4 S2'
_chemical_formula_weight 417.49
_chemical_name_systematic
;
<i>N</i>-(2-Aminopyridin-3-yl)-4-methyl-<i>N</i>-(4-
methylphenylsulfonyl)benzenesulfonamide
;
_space_group_IT_number 2
_symmetry_cell_setting triclinic
_symmetry_space_group_name_Hall '-P 1'
_symmetry_space_group_name_H-M 'P -1'
_atom_sites_solution_hydrogens geom
_atom_sites_solution_primary direct
_atom_sites_solution_secondary difmap
_audit_creation_method SHELXL-97
_cell_angle_alpha 111.324(2)
_cell_angle_beta 90.109(2)
_cell_angle_gamma 98.097(2)
_cell_formula_units_Z 2
_cell_length_a 8.6343(15)
_cell_length_b 9.6486(17)
_cell_length_c 12.701(2)
_cell_measurement_reflns_used 8939
_cell_measurement_temperature 102(2)
_cell_measurement_theta_max 28.59
_cell_measurement_theta_min 2.29
_cell_volume 974.2(3)
_computing_cell_refinement 'SAINT (Bruker, 2009)'
_computing_data_collection 'APEX2 (Bruker, 2009)'
_computing_data_reduction 'SAINT (Bruker, 2009)'
_computing_molecular_graphics 'X-SEED (Barbour, 2001)'
_computing_publication_material 'X-SEED (Barbour, 2001)'
_computing_structure_refinement 'SHELXL97 (Sheldrick, 2008)'
_computing_structure_solution 'SHELXS97 (Sheldrick, 2008)'
_diffrn_ambient_temperature 102(2)
_diffrn_measured_fraction_theta_full 0.995
_diffrn_measured_fraction_theta_max 0.915
_diffrn_measurement_device_type 'Bruker APEXII CCD'
_diffrn_measurement_method '\f and \w scans'
_diffrn_radiation_monochromator graphite
_diffrn_radiation_type MoK\a
_diffrn_radiation_wavelength 0.71073
_diffrn_reflns_av_R_equivalents 0.0154
_diffrn_reflns_av_sigmaI/netI 0.0171
_diffrn_reflns_limit_h_max 11
_diffrn_reflns_limit_h_min -11
_diffrn_reflns_limit_k_max 12
_diffrn_reflns_limit_k_min -12
_diffrn_reflns_limit_l_max 17
_diffrn_reflns_limit_l_min -17
_diffrn_reflns_number 11658
_diffrn_reflns_theta_full 26.00
_diffrn_reflns_theta_max 28.80
_diffrn_reflns_theta_min 1.72
_diffrn_standards_number 0
_exptl_absorpt_coefficient_mu 0.304
_exptl_absorpt_correction_T_max 0.9278
_exptl_absorpt_correction_T_min 0.9278
_exptl_absorpt_correction_type multi-scan
_exptl_absorpt_process_details '(SADABS; Bruker, 2009)'
_exptl_crystal_colour colourless
_exptl_crystal_density_diffrn 1.423
_exptl_crystal_density_method 'not measured'
_exptl_crystal_description prisms
_exptl_crystal_F_000 436
_exptl_crystal_size_max 0.25
_exptl_crystal_size_mid 0.25
_exptl_crystal_size_min 0.25
_refine_diff_density_max 0.472
_refine_diff_density_min -0.347
_refine_ls_extinction_method none
_refine_ls_goodness_of_fit_ref 1.027
_refine_ls_hydrogen_treatment constr
_refine_ls_matrix_type full
_refine_ls_number_parameters 256
_refine_ls_number_reflns 4644
_refine_ls_number_restraints 0
_refine_ls_restrained_S_all 1.027
_refine_ls_R_factor_all 0.0322
_refine_ls_R_factor_gt 0.0305
_refine_ls_shift/su_max 0.001
_refine_ls_shift/su_mean 0.000
_refine_ls_structure_factor_coef Fsqd
_refine_ls_weighting_details 'calc w=1/[\s^2^(Fo^2^)+(0.0443P)^2^+0.5018P] where P=(Fo^2^+2Fc^2^)/3'
_refine_ls_weighting_scheme calc
_refine_ls_wR_factor_gt 0.0844
_refine_ls_wR_factor_ref 0.0857
_reflns_number_gt 4381
_reflns_number_total 4644
_reflns_threshold_expression I>2\s(I)
_cod_data_source_file tk5064.cif
_cod_data_source_block I
_cod_database_code 2234423
_cod_database_fobs_code 2234423

loop_
_symmetry_equiv_pos_as_xyz
'x, y, z'
'-x, -y, -z'

loop_
_atom_site_type_symbol
_atom_site_label
_atom_site_fract_x
_atom_site_fract_y
_atom_site_fract_z
_atom_site_U_iso_or_equiv
_atom_site_adp_type
_atom_site_calc_flag
_atom_site_refinement_flags
_atom_site_occupancy
_atom_site_symmetry_multiplicity
S S1 0.69360(4) 0.75142(4) 0.30733(3) 0.02336(9) Uani d . 1 1
S S2 0.37246(3) 0.60784(3) 0.20345(2) 0.01765(8) Uani d . 1 1
N N3 0.52302(12) 0.75248(12) 0.24209(9) 0.0186(2) Uani d . 1 1
N N1 0.47716(14) 1.06813(12) 0.15011(9) 0.0230(2) Uani d . 1 1
C C5 0.49000(14) 0.89680(13) 0.24605(10) 0.0175(2) Uani d . 1 1
C C15 0.27102(16) 0.57171(14) 0.50145(11) 0.0232(3) Uani d . 1 1
H H15 0.3074 0.5249 0.5489 0.028 Uiso calc R 1 1
C C4 0.43923(15) 0.99755(14) 0.34312(10) 0.0212(2) Uani d . 1 1
N N2 0.55336(14) 0.84049(12) 0.04958(9) 0.0226(2) Uani d . 1 1
H H2A 0.5627 0.8686 -0.0090 0.027 Uiso calc R 1 1
H H2B 0.5743 0.7515 0.0439 0.027 Uiso calc R 1 1
O O1 0.43589(12) 0.47071(10) 0.15842(8) 0.0268(2) Uani d . 1 1
O O2 0.26982(11) 0.64689(10) 0.13384(7) 0.02197(19) Uani d . 1 1
C C13 0.28268(14) 0.62087(13) 0.32986(10) 0.0181(2) Uani d . 1 1
O O3 0.71981(12) 0.88223(13) 0.40887(8) 0.0331(2) Uani d . 1 1
C C11 0.92648(15) 0.91006(14) 0.23608(11) 0.0221(2) Uani d . 1 1
H H11 0.9222 0.9901 0.3065 0.027 Uiso calc R 1 1
O O4 0.68588(12) 0.60577(13) 0.31366(10) 0.0358(3) Uani d . 1 1
C C7 0.83292(15) 0.65472(14) 0.10759(11) 0.0231(3) Uani d . 1 1
H H7 0.7664 0.5614 0.0915 0.028 Uiso calc R 1 1
C C18 0.16083(15) 0.70512(14) 0.36120(11) 0.0221(2) Uani d . 1 1
H H18 0.1229 0.7499 0.3129 0.027 Uiso calc R 1 1
C C6 0.82897(14) 0.77329(14) 0.21034(10) 0.0193(2) Uani d . 1 1
C C1 0.50712(14) 0.93365(13) 0.14787(10) 0.0189(2) Uani d . 1 1
C C8 0.93574(15) 0.67576(15) 0.02953(11) 0.0241(3) Uani d . 1 1
H H8 0.9385 0.5962 -0.0413 0.029 Uiso calc R 1 1
C C3 0.40867(17) 1.13551(14) 0.34406(11) 0.0257(3) Uani d . 1 1
H H3 0.3740 1.2072 0.4097 0.031 Uiso calc R 1 1
C C2 0.43063(18) 1.16433(14) 0.24579(11) 0.0268(3) Uani d . 1 1
H H2 0.4113 1.2591 0.2463 0.032 Uiso calc R 1 1
C C16 0.15029(16) 0.65788(14) 0.53587(11) 0.0238(3) Uani d . 1 1
C C17 0.09552(16) 0.72267(15) 0.46422(12) 0.0249(3) Uani d . 1 1
H H17 0.0120 0.7799 0.4862 0.030 Uiso calc R 1 1
C C14 0.33857(15) 0.55326(14) 0.39957(11) 0.0210(2) Uani d . 1 1
H H14 0.4216 0.4956 0.3774 0.025 Uiso calc R 1 1
C C19 0.0856(2) 0.68232(16) 0.65014(12) 0.0327(3) Uani d . 1 1
H H19B 0.0813 0.5900 0.6663 0.049 Uiso calc R 1 1
H H19C -0.0202 0.7083 0.6503 0.049 Uiso calc R 1 1
H H19A 0.1535 0.7646 0.7083 0.049 Uiso calc R 1 1
C C9 1.03573(15) 0.81185(15) 0.05290(11) 0.0227(2) Uani d . 1 1
C C10 1.03021(15) 0.92753(15) 0.15694(11) 0.0242(3) Uani d . 1 1
H H10 1.0986 1.0200 0.1741 0.029 Uiso calc R 1 1
C C12 1.14802(17) 0.83002(19) -0.03295(13) 0.0327(3) Uani d . 1 1
H H12A 1.1896 0.9369 -0.0127 0.049 Uiso calc R 1 1
H H12C 1.0932 0.7913 -0.1080 0.049 Uiso calc R 1 1
H H12B 1.2345 0.7738 -0.0343 0.049 Uiso calc R 1 1
H H4 0.4215 0.9725 0.4113 0.023(4) Uiso d R 1 1

loop_
_atom_site_aniso_label
_atom_site_aniso_U_11
_atom_site_aniso_U_22
_atom_site_aniso_U_33
_atom_site_aniso_U_12
_atom_site_aniso_U_13
_atom_site_aniso_U_23
S1 0.02049(15) 0.03476(18) 0.02280(16) 0.00556(12) 0.00028(11) 0.01947(14)
S2 0.02354(15) 0.01561(14) 0.01636(14) 0.00353(10) 0.00067(11) 0.00870(11)
N3 0.0183(5) 0.0210(5) 0.0219(5) 0.0032(4) -0.0003(4) 0.0144(4)
N1 0.0351(6) 0.0178(5) 0.0182(5) 0.0031(4) 0.0017(4) 0.0094(4)
C5 0.0201(5) 0.0174(5) 0.0174(5) 0.0008(4) -0.0012(4) 0.0100(4)
C15 0.0310(7) 0.0209(6) 0.0200(6) 0.0009(5) -0.0011(5) 0.0114(5)
C4 0.0253(6) 0.0227(6) 0.0150(5) -0.0010(5) -0.0015(4) 0.0079(5)
N2 0.0330(6) 0.0220(5) 0.0189(5) 0.0095(4) 0.0068(4) 0.0125(4)
O1 0.0401(5) 0.0198(4) 0.0242(5) 0.0107(4) 0.0069(4) 0.0104(4)
O2 0.0276(5) 0.0205(4) 0.0193(4) 0.0003(3) -0.0052(3) 0.0103(3)
C13 0.0216(5) 0.0162(5) 0.0181(5) 0.0008(4) 0.0011(4) 0.0087(4)
O3 0.0264(5) 0.0553(7) 0.0172(4) 0.0067(4) -0.0019(4) 0.0129(4)
C11 0.0253(6) 0.0201(6) 0.0211(6) 0.0042(5) -0.0016(5) 0.0074(5)
O4 0.0273(5) 0.0486(6) 0.0519(7) 0.0088(4) 0.0025(5) 0.0412(6)
C7 0.0204(6) 0.0199(6) 0.0282(6) 0.0015(4) -0.0016(5) 0.0083(5)
C18 0.0225(6) 0.0223(6) 0.0258(6) 0.0039(5) 0.0009(5) 0.0135(5)
C6 0.0176(5) 0.0229(6) 0.0212(6) 0.0047(4) 0.0003(4) 0.0119(5)
C1 0.0224(6) 0.0188(5) 0.0173(5) 0.0008(4) -0.0001(4) 0.0095(4)
C8 0.0218(6) 0.0245(6) 0.0236(6) 0.0061(5) -0.0005(5) 0.0051(5)
C3 0.0376(7) 0.0189(6) 0.0172(6) 0.0027(5) 0.0011(5) 0.0034(5)
C2 0.0425(8) 0.0156(5) 0.0219(6) 0.0035(5) 0.0010(5) 0.0067(5)
C16 0.0305(6) 0.0183(6) 0.0201(6) -0.0030(5) 0.0027(5) 0.0065(5)
C17 0.0250(6) 0.0222(6) 0.0282(7) 0.0048(5) 0.0055(5) 0.0097(5)
C14 0.0253(6) 0.0186(5) 0.0219(6) 0.0032(4) 0.0000(5) 0.0108(5)
C19 0.0476(9) 0.0257(7) 0.0223(6) 0.0010(6) 0.0104(6) 0.0078(5)
C9 0.0188(6) 0.0293(6) 0.0238(6) 0.0056(5) -0.0001(5) 0.0135(5)
C10 0.0244(6) 0.0217(6) 0.0272(6) -0.0009(5) -0.0020(5) 0.0115(5)
C12 0.0263(7) 0.0470(9) 0.0290(7) 0.0048(6) 0.0046(5) 0.0193(6)

loop_
_atom_type_symbol
_atom_type_description
_atom_type_scat_dispersion_real
_atom_type_scat_dispersion_imag
_atom_type_scat_source
C C 0.0033 0.0016 'International Tables Vol C Tables 4.2.6.8 and 6.1.1.4'
H H 0.0000 0.0000 'International Tables Vol C Tables 4.2.6.8 and 6.1.1.4'
N N 0.0061 0.0033 'International Tables Vol C Tables 4.2.6.8 and 6.1.1.4'
O O 0.0106 0.0060 'International Tables Vol C Tables 4.2.6.8 and 6.1.1.4'
S S 0.1246 0.1234 'International Tables Vol C Tables 4.2.6.8 and 6.1.1.4'

loop_
_geom_angle_atom_site_label_1
_geom_angle_atom_site_label_2
_geom_angle_atom_site_label_3
_geom_angle
O4 S1 O3 119.52(7)
O4 S1 N3 106.78(6)
O3 S1 N3 108.02(6)
O4 S1 C6 110.55(6)
O3 S1 C6 108.89(6)
N3 S1 C6 101.52(5)
O1 S2 O2 120.02(6)
O1 S2 N3 108.18(6)
O2 S2 N3 103.63(5)
O1 S2 C13 110.28(6)
O2 S2 C13 108.76(6)
N3 S2 C13 104.73(5)
C5 N3 S1 116.80(8)
C5 N3 S2 117.39(8)
S1 N3 S2 123.89(6)
C2 N1 C1 118.78(11)
C4 C5 C1 119.84(11)
C4 C5 N3 120.91(10)
C1 C5 N3 119.23(11)
C14 C15 C16 121.18(12)
C14 C15 H15 119.4
C16 C15 H15 119.4
C5 C4 C3 119.42(11)
C5 C4 H4 121.4
C3 C4 H4 119.2
C1 N2 H2A 120.0
C1 N2 H2B 120.0
H2A N2 H2B 120.0
C18 C13 C14 121.12(11)
C18 C13 S2 118.79(9)
C14 C13 S2 120.02(10)
C10 C11 C6 118.68(12)
C10 C11 H11 120.7
C6 C11 H11 120.7
C8 C7 C6 118.56(12)
C8 C7 H7 120.7
C6 C7 H7 120.7
C17 C18 C13 118.91(12)
C17 C18 H18 120.5
C13 C18 H18 120.5
C11 C6 C7 121.62(12)
C11 C6 S1 119.22(10)
C7 C6 S1 119.13(10)
N2 C1 N1 116.60(11)
N2 C1 C5 123.35(11)
N1 C1 C5 120.04(11)
C7 C8 C9 121.25(12)
C7 C8 H8 119.4
C9 C8 H8 119.4
C2 C3 C4 117.37(12)
C2 C3 H3 121.3
C4 C3 H3 121.3
N1 C2 C3 124.53(12)
N1 C2 H2 117.7
C3 C2 H2 117.7
C17 C16 C15 118.80(12)
C17 C16 C19 121.52(13)
C15 C16 C19 119.66(12)
C18 C17 C16 121.10(12)
C18 C17 H17 119.4
C16 C17 H17 119.4
C15 C14 C13 118.87(12)
C15 C14 H14 120.6
C13 C14 H14 120.6
C16 C19 H19B 109.5
C16 C19 H19C 109.5
H19B C19 H19C 109.5
C16 C19 H19A 109.5
H19B C19 H19A 109.5
H19C C19 H19A 109.5
C10 C9 C8 118.77(12)
C10 C9 C12 121.34(12)
C8 C9 C12 119.89(13)
C11 C10 C9 121.12(12)
C11 C10 H10 119.4
C9 C10 H10 119.4
C9 C12 H12A 109.5
C9 C12 H12C 109.5
H12A C12 H12C 109.5
C9 C12 H12B 109.5
H12A C12 H12B 109.5
H12C C12 H12B 109.5

loop_
_geom_bond_atom_site_label_1
_geom_bond_atom_site_label_2
_geom_bond_distance
S1 O4 1.4289(11)
S1 O3 1.4290(11)
S1 N3 1.6916(11)
S1 C6 1.7472(13)
S2 O1 1.4257(10)
S2 O2 1.4292(9)
S2 N3 1.6932(11)
S2 C13 1.7549(12)
N3 C5 1.4435(15)
N1 C2 1.3365(17)
N1 C1 1.3487(16)
C5 C4 1.3812(17)
C5 C1 1.4183(16)
C15 C14 1.3824(18)
C15 C16 1.3966(19)
C15 H15 0.9500
C4 C3 1.3889(18)
C4 H4 0.9869
N2 C1 1.3463(16)
N2 H2A 0.8800
N2 H2B 0.8800
C13 C18 1.3905(17)
C13 C14 1.3962(16)
C11 C10 1.3875(19)
C11 C6 1.3891(17)
C11 H11 0.9500
C7 C8 1.3824(19)
C7 C6 1.3923(18)
C7 H7 0.9500
C18 C17 1.3884(18)
C18 H18 0.9500
C8 C9 1.3978(19)
C8 H8 0.9500
C3 C2 1.3818(18)
C3 H3 0.9500
C2 H2 0.9500
C16 C17 1.3921(19)
C16 C19 1.5052(18)
C17 H17 0.9500
C14 H14 0.9500
C19 H19B 0.9800
C19 H19C 0.9800
C19 H19A 0.9800
C9 C10 1.3916(19)
C9 C12 1.5017(18)
C10 H10 0.9500
C12 H12A 0.9800
C12 H12C 0.9800
C12 H12B 0.9800

loop_
_geom_hbond_atom_site_label_D
_geom_hbond_atom_site_label_H
_geom_hbond_atom_site_label_A
_geom_hbond_site_symmetry_A
_geom_hbond_distance_DH
_geom_hbond_distance_HA
_geom_hbond_distance_DA
_geom_hbond_angle_DHA
N2 H2A N1 2_675 0.88 2.13 2.9948(17) 166

loop_
_geom_torsion_atom_site_label_1
_geom_torsion_atom_site_label_2
_geom_torsion_atom_site_label_3
_geom_torsion_atom_site_label_4
_geom_torsion
O4 S1 N3 C5 167.92(9)
O3 S1 N3 C5 38.18(10)
C6 S1 N3 C5 -76.26(10)
O4 S1 N3 S2 4.12(10)
O3 S1 N3 S2 -125.62(8)
C6 S1 N3 S2 119.94(8)
O1 S2 N3 C5 155.43(9)
O2 S2 N3 C5 27.00(10)
C13 S2 N3 C5 -86.95(9)
O1 S2 N3 S1 -40.86(9)
O2 S2 N3 S1 -169.29(7)
C13 S2 N3 S1 76.76(8)
S1 N3 C5 C4 -76.63(13)
S2 N3 C5 C4 88.25(13)
S1 N3 C5 C1 104.66(11)
S2 N3 C5 C1 -90.46(12)
C1 C5 C4 C3 -1.36(19)
N3 C5 C4 C3 179.93(11)
O1 S2 C13 C18 -152.71(10)
O2 S2 C13 C18 -19.17(12)
N3 S2 C13 C18 91.11(11)
O1 S2 C13 C14 30.27(12)
O2 S2 C13 C14 163.81(10)
N3 S2 C13 C14 -85.91(11)
C14 C13 C18 C17 0.59(19)
S2 C13 C18 C17 -176.40(10)
C10 C11 C6 C7 -0.19(19)
C10 C11 C6 S1 -178.09(10)
C8 C7 C6 C11 -0.73(19)
C8 C7 C6 S1 177.17(10)
O4 S1 C6 C11 -139.70(10)
O3 S1 C6 C11 -6.50(12)
N3 S1 C6 C11 107.29(10)
O4 S1 C6 C7 42.35(12)
O3 S1 C6 C7 175.54(10)
N3 S1 C6 C7 -70.67(11)
C2 N1 C1 N2 179.88(12)
C2 N1 C1 C5 -0.38(19)
C4 C5 C1 N2 -178.83(12)
N3 C5 C1 N2 -0.11(18)
C4 C5 C1 N1 1.45(18)
N3 C5 C1 N1 -179.83(11)
C6 C7 C8 C9 0.90(19)
C5 C4 C3 C2 0.3(2)
C1 N1 C2 C3 -0.8(2)
C4 C3 C2 N1 0.9(2)
C14 C15 C16 C17 1.58(19)
C14 C15 C16 C19 -176.71(12)
C13 C18 C17 C16 0.2(2)
C15 C16 C17 C18 -1.2(2)
C19 C16 C17 C18 177.04(12)
C16 C15 C14 C13 -0.86(19)
C18 C13 C14 C15 -0.24(19)
S2 C13 C14 C15 176.71(9)
C7 C8 C9 C10 -0.14(19)
C7 C8 C9 C12 178.92(12)
C6 C11 C10 C9 0.98(19)
C8 C9 C10 C11 -0.82(19)
C12 C9 C10 C11 -179.86(12)

loop_
_cod_related_entry_id
_cod_related_entry_database
_cod_related_entry_code
1 ChemSpider 30657646
